data_4126875
loop_
_publ_author_name
'Luo, Dong'
'Wang, Xue-Zhi'
'Yang, Chen'
'Zhou, Xiao-Ping'
'Li, Dan'

_publ_section_title
;
 Self-Assembly of Chiral Metal-Organic Tetartoid.
;
_journal_name_full 'Journal of the American Chemical Society'
_journal_paper_doi 10.1021/jacs.7b11285
_journal_year 2017
_chemical_formula_sum 'C216 H224 Cl Co20 N72 O20'
_chemical_formula_weight 5362.71
_space_group_crystal_system cubic
_space_group_IT_number 196
_space_group_name_Hall 'F 2 2 3'
_space_group_name_H-M_alt 'F 2 3'
_symmetry_space_group_name_Hall 'F 2 2 3'
_symmetry_space_group_name_H-M 'F 2 3'
_atom_sites_solution_hydrogens mixed
_audit_creation_method SHELXL-2014/7
_cell_angle_alpha 90
_cell_angle_beta 90
_cell_angle_gamma 90
_cell_formula_units_Z 4
_cell_length_a 33.0388(4)
_cell_length_b 33.0388(4)
_cell_length_c 33.0388(4)
_cell_measurement_reflns_used 4151
_cell_measurement_temperature 100(2)
_cell_measurement_theta_max 70.7130
_cell_measurement_theta_min 4.4210
_cell_volume 36063.9(8)
_computing_structure_refinement 'SHELXL-2014/7 (Sheldrick, 2014)'
_diffrn_ambient_temperature 100(2)
_diffrn_detector_area_resol_mean 10
_diffrn_measured_fraction_theta_full 0.977
_diffrn_measured_fraction_theta_max 0.951
_diffrn_measurement_device_type 'XtaLAB Pro: Kappa single'
_diffrn_measurement_method '\w scans'
_diffrn_radiation_type CuK\a
_diffrn_radiation_wavelength 1.54184
_diffrn_reflns_av_R_equivalents 0.0467
_diffrn_reflns_av_unetI/netI 0.0555
_diffrn_reflns_Laue_measured_fraction_full 0.977
_diffrn_reflns_Laue_measured_fraction_max 0.951
_diffrn_reflns_limit_h_max 19
_diffrn_reflns_limit_h_min -40
_diffrn_reflns_limit_k_max 20
_diffrn_reflns_limit_k_min -35
_diffrn_reflns_limit_l_max 25
_diffrn_reflns_limit_l_min -19
_diffrn_reflns_number 8701
_diffrn_reflns_point_group_measured_fraction_full 0.841
_diffrn_reflns_point_group_measured_fraction_max 0.812
_diffrn_reflns_theta_full 67.684
_diffrn_reflns_theta_max 70.900
_diffrn_reflns_theta_min 2.316
_diffrn_source 'fine-focus sealed X-ray tube'
_exptl_absorpt_coefficient_mu 7.457
_exptl_absorpt_correction_T_max 1
_exptl_absorpt_correction_T_min 0.51154
_exptl_absorpt_correction_type multi-scan
_exptl_crystal_colour purple
_exptl_crystal_density_diffrn 0.988
_exptl_crystal_description polyhedron
_exptl_crystal_F_000 10964
_exptl_crystal_size_max 0.18
_exptl_crystal_size_mid 0.14
_exptl_crystal_size_min 0.12
_refine_diff_density_max 0.540
_refine_diff_density_min -0.324
_refine_diff_density_rms 0.086
_refine_ls_abs_structure_details
;
 Classical Flack method preferred over Parsons because s.u. lower.
;
_refine_ls_abs_structure_Flack 0.034(11)
_refine_ls_extinction_method none
_refine_ls_goodness_of_fit_ref 1.055
_refine_ls_hydrogen_treatment constr
_refine_ls_matrix_type full
_refine_ls_number_parameters 252
_refine_ls_number_reflns 4746
_refine_ls_number_restraints 0
_refine_ls_restrained_S_all 1.055
_refine_ls_R_factor_all 0.0994
_refine_ls_R_factor_gt 0.0746
_refine_ls_shift/su_max 0.000
_refine_ls_shift/su_mean 0.000
_refine_ls_structure_factor_coef Fsqd
_refine_ls_weighting_details 'w=1/[\s^2^(Fo^2^)+(0.1324P)^2^+94.8441P] where P=(Fo^2^+2Fc^2^)/3'
_refine_ls_weighting_scheme calc
_refine_ls_wR_factor_gt 0.2070
_refine_ls_wR_factor_ref 0.2241
_reflns_Friedel_coverage 0.617
_reflns_Friedel_fraction_full 0.690
_reflns_Friedel_fraction_max 0.656
_reflns_number_gt 3373
_reflns_number_total 4746
_reflns_threshold_expression 'I > 2\s(I)'
_cod_data_source_file ja7b11285_si_002.cif
_cod_data_source_block lambda-3
_cod_original_cell_volume 36063.9(13)
_cod_database_code 4126875
_shelx_shelxl_version_number 2014/7
_shelx_space_group_comment
;
The symmetry employed for this shelxl refinement is uniquely defined
by the following loop, which should always be used as a source of
symmetry information in preference to the above space-group names.
They are only intended as comments.
;

loop_
_space_group_symop_operation_xyz
'x, y, z'
'z, x, y'
'y, z, x'
'-y, -z, x'
'z, -x, -y'
'-y, z, -x'
'-z, -x, y'
'-z, x, -y'
'y, -z, -x'
'-x, -y, z'
'x, -y, -z'
'-x, y, -z'
'x, y+1/2, z+1/2'
'z, x+1/2, y+1/2'
'y, z+1/2, x+1/2'
'-y, -z+1/2, x+1/2'
'z, -x+1/2, -y+1/2'
'-y, z+1/2, -x+1/2'
'-z, -x+1/2, y+1/2'
'-z, x+1/2, -y+1/2'
'y, -z+1/2, -x+1/2'
'-x, -y+1/2, z+1/2'
'x, -y+1/2, -z+1/2'
'-x, y+1/2, -z+1/2'
'x+1/2, y, z+1/2'
'z+1/2, x, y+1/2'
'y+1/2, z, x+1/2'
'-y+1/2, -z, x+1/2'
'z+1/2, -x, -y+1/2'
'-y+1/2, z, -x+1/2'
'-z+1/2, -x, y+1/2'
'-z+1/2, x, -y+1/2'
'y+1/2, -z, -x+1/2'
'-x+1/2, -y, z+1/2'
'x+1/2, -y, -z+1/2'
'-x+1/2, y, -z+1/2'
'x+1/2, y+1/2, z'
'z+1/2, x+1/2, y'
'y+1/2, z+1/2, x'
'-y+1/2, -z+1/2, x'
'z+1/2, -x+1/2, -y'
'-y+1/2, z+1/2, -x'
'-z+1/2, -x+1/2, y'
'-z+1/2, x+1/2, -y'
'y+1/2, -z+1/2, -x'
'-x+1/2, -y+1/2, z'
'x+1/2, -y+1/2, -z'
'-x+1/2, y+1/2, -z'

loop_
_atom_site_label
_atom_site_type_symbol
_atom_site_fract_x
_atom_site_fract_y
_atom_site_fract_z
_atom_site_U_iso_or_equiv
_atom_site_adp_type
_atom_site_occupancy
_atom_site_site_symmetry_order
_atom_site_calc_flag
_atom_site_refinement_flags_posn
_atom_site_refinement_flags_adp
_atom_site_refinement_flags_occupancy
Co1 Co -0.35683(4) -0.35683(4) -0.14317(4) 0.0364(6) Uani 1 3 d S T P
Co3 Co -0.36367(5) -0.63633(5) -0.13633(5) 0.0540(8) Uani 1 3 d S T P
Co2 Co -0.28218(6) -0.49363(5) -0.04606(5) 0.0589(6) Uani 1 1 d . . .
Cl1 Cl -0.2500 -0.2500 -0.2500 0.0381(16) Uani 1 12 d S T P
O1 O -0.3244(3) -0.5000 0.0000 0.057(3) Uani 1 2 d S T P
N2 N -0.3334(2) -0.3926(2) -0.1024(2) 0.0432(19) Uani 1 1 d . . .
C11 C -0.2876(3) -0.4001(3) -0.0543(3) 0.042(2) Uani 1 1 d . . .
H11 H -0.2675 -0.3944 -0.0354 0.051 Uiso 1 1 calc R U .
C8 C -0.3662(3) -0.3118(3) -0.2237(3) 0.041(2) Uani 1 1 d . . .
H8A H -0.3370 -0.3082 -0.2232 0.049 Uiso 1 1 calc R U .
H8B H -0.3779 -0.2867 -0.2334 0.049 Uiso 1 1 calc R U .
C9 C -0.2971(3) -0.3314(3) -0.0885(3) 0.048(2) Uani 1 1 d . . .
H9 H -0.2788 -0.3156 -0.0741 0.058 Uiso 1 1 calc R U .
C3 C -0.3922(3) -0.4045(3) -0.3086(3) 0.049(2) Uani 1 1 d . . .
H3 H -0.3975 -0.4257 -0.3264 0.059 Uiso 1 1 calc R U .
N5 N -0.3013(2) -0.5424(3) -0.0806(3) 0.051(2) Uani 1 1 d . . .
N3 N -0.3043(3) -0.4375(2) -0.0617(2) 0.050(2) Uani 1 1 d . . .
C12 C -0.3329(3) -0.4311(3) -0.0919(3) 0.043(2) Uani 1 1 d . . .
N4 N -0.2385(3) -0.4935(3) -0.0956(3) 0.061(2) Uani 1 1 d . . .
C10 C -0.3049(3) -0.3741(3) -0.0783(3) 0.041(2) Uani 1 1 d . . .
N6 N -0.3279(3) -0.5910(3) -0.1162(3) 0.056(2) Uani 1 1 d . . .
N1 N -0.3797(2) -0.3182(2) -0.1832(2) 0.0453(19) Uani 1 1 d . . .
C5 C -0.3455(3) -0.3620(3) -0.2773(3) 0.046(2) Uani 1 1 d . . .
H5 H -0.3190 -0.3530 -0.2745 0.055 Uiso 1 1 calc R U .
C17 C -0.3287(3) -0.5710(3) -0.0810(3) 0.052(3) Uani 1 1 d . . .
C16 C -0.2978(3) -0.5752(3) -0.1388(3) 0.052(3) Uani 1 1 d . . .
H16 H -0.2900 -0.5835 -0.1645 0.063 Uiso 1 1 calc R U .
C13 C -0.3615(3) -0.4627(3) -0.1055(3) 0.050(2) Uani 1 1 d . . .
H13A H -0.3870 -0.4505 -0.1121 0.074 Uiso 1 1 calc R U .
H13B H -0.3653 -0.4821 -0.0842 0.074 Uiso 1 1 calc R U .
H13C H -0.3508 -0.4760 -0.1290 0.074 Uiso 1 1 calc R U .
C15 C -0.2811(3) -0.5451(4) -0.1171(3) 0.054(3) Uani 1 1 d . . .
C2 C -0.4245(3) -0.3867(3) -0.2875(3) 0.054(3) Uani 1 1 d . . .
C6 C -0.3758(3) -0.3444(3) -0.2540(3) 0.043(2) Uani 1 1 d . . .
C7 C -0.4152(3) -0.3568(3) -0.2612(3) 0.052(2) Uani 1 1 d . . .
H7 H -0.4361 -0.3441 -0.2473 0.062 Uiso 1 1 calc R U .
C18 C -0.3565(4) -0.5788(4) -0.0471(3) 0.065(3) Uani 1 1 d . . .
H18A H -0.3411 -0.5836 -0.0229 0.098 Uiso 1 1 calc R U .
H18B H -0.3727 -0.6021 -0.0530 0.098 Uiso 1 1 calc R U .
H18C H -0.3737 -0.5557 -0.0432 0.098 Uiso 1 1 calc R U .
C4 C -0.3537(4) -0.3917(3) -0.3037(3) 0.059(3) Uani 1 1 d . . .
H4 H -0.3329 -0.4034 -0.3186 0.070 Uiso 1 1 calc R U .
C14 C -0.2481(4) -0.5181(4) -0.1229(4) 0.064(3) Uani 1 1 d . . .
H14 H -0.2336 -0.5186 -0.1470 0.077 Uiso 1 1 calc R U .
O2 O -0.2468(5) -0.5000 0.0000 0.119(5) Uani 1 2 d S T P
O3 O -0.3290(3) -0.6710(3) -0.1710(3) 0.121(7) Uani 1 3 d S T P
H3A H -0.2825 -0.7077 -0.1813 0.181 Uiso 0.3333 1 d R U P
H3B H -0.2991 -0.6871 -0.2207 0.181 Uiso 0.3333 1 d R U P
C1 C -0.4668(3) -0.3984(4) -0.2972(3) 0.069(3) Uani 1 1 d . . .
H1A H -0.4662 -0.4233 -0.3127 0.083 Uiso 1 1 calc R U .
H1B H -0.4785 -0.3776 -0.3143 0.083 Uiso 1 1 calc R U .
O4 O -0.2722(4) -0.2278(4) -0.2278(4) 0.129(7) Uani 1 3 d S T P

loop_
_atom_site_aniso_label
_atom_site_aniso_U_11
_atom_site_aniso_U_22
_atom_site_aniso_U_33
_atom_site_aniso_U_23
_atom_site_aniso_U_13
_atom_site_aniso_U_12
Co1 0.0364(6) 0.0364(6) 0.0364(6) 0.0037(6) 0.0037(6) -0.0037(6)
Co3 0.0540(8) 0.0540(8) 0.0540(8) -0.0003(8) 0.0003(8) 0.0003(8)
Co2 0.0702(12) 0.0530(11) 0.0534(11) 0.0029(8) -0.0030(9) 0.0025(9)
Cl1 0.0381(16) 0.0381(16) 0.0381(16) 0.000 0.000 0.000
O1 0.094(8) 0.039(5) 0.038(5) 0.010(4) 0.000 0.000
N2 0.038(4) 0.042(4) 0.050(5) 0.000(4) -0.002(4) -0.002(4)
C11 0.051(6) 0.044(5) 0.032(5) 0.000(4) -0.008(4) 0.000(4)
C8 0.041(5) 0.039(5) 0.042(5) 0.004(4) 0.009(4) 0.001(4)
C9 0.040(5) 0.046(6) 0.057(6) 0.006(5) -0.002(5) -0.006(5)
C3 0.052(6) 0.051(6) 0.045(6) -0.012(5) 0.002(5) -0.008(5)
N5 0.048(5) 0.052(5) 0.053(5) 0.004(4) 0.001(4) 0.000(4)
N3 0.062(5) 0.045(5) 0.043(5) 0.001(4) -0.004(4) -0.005(4)
C12 0.045(5) 0.036(5) 0.049(6) 0.006(4) 0.002(5) 0.000(4)
N4 0.054(5) 0.052(6) 0.076(6) 0.006(5) 0.003(5) 0.005(4)
C10 0.052(6) 0.036(5) 0.034(5) 0.003(4) -0.001(4) -0.006(4)
N6 0.058(6) 0.060(6) 0.051(5) 0.000(4) 0.003(4) -0.003(5)
N1 0.043(5) 0.048(5) 0.044(5) 0.007(4) 0.003(4) -0.009(4)
C5 0.045(5) 0.053(6) 0.040(5) 0.006(5) 0.002(4) -0.004(5)
C17 0.058(6) 0.055(6) 0.043(6) 0.008(5) -0.001(5) -0.007(5)
C16 0.051(6) 0.058(6) 0.047(6) -0.010(5) 0.004(5) 0.004(5)
C13 0.055(6) 0.035(5) 0.058(6) 0.008(4) -0.005(5) -0.003(5)
C15 0.055(6) 0.063(7) 0.045(6) 0.005(5) 0.006(5) 0.006(6)
C2 0.055(6) 0.056(6) 0.049(6) -0.004(5) 0.007(5) -0.007(5)
C6 0.042(5) 0.047(5) 0.040(5) 0.004(4) 0.004(4) 0.000(4)
C7 0.056(6) 0.052(6) 0.047(6) 0.001(5) 0.006(5) -0.004(5)
C18 0.072(8) 0.071(8) 0.054(7) 0.008(6) 0.007(6) -0.004(6)
C4 0.071(8) 0.060(7) 0.045(6) -0.002(5) 0.017(5) 0.001(6)
C14 0.061(7) 0.057(7) 0.074(8) 0.005(6) 0.009(6) 0.005(6)
O2 0.107(11) 0.169(16) 0.081(9) 0.017(11) 0.000 0.000
O3 0.121(7) 0.121(7) 0.121(7) -0.011(7) 0.011(7) 0.011(7)
C1 0.053(7) 0.093(9) 0.061(7) -0.002(7) 0.010(6) -0.012(7)
O4 0.129(7) 0.129(7) 0.129(7) -0.016(7) 0.016(7) 0.016(7)

loop_
_atom_type_symbol
_atom_type_description
_atom_type_scat_dispersion_real
_atom_type_scat_dispersion_imag
_atom_type_scat_source
C C 0.0181 0.0091 'International Tables Vol C Tables 4.2.6.8 and 6.1.1.4'
H H 0.0000 0.0000 'International Tables Vol C Tables 4.2.6.8 and 6.1.1.4'
N N 0.0311 0.0180 'International Tables Vol C Tables 4.2.6.8 and 6.1.1.4'
O O 0.0492 0.0322 'International Tables Vol C Tables 4.2.6.8 and 6.1.1.4'
Cl Cl 0.3639 0.7018 'International Tables Vol C Tables 4.2.6.8 and 6.1.1.4'
Co Co -2.3653 3.6143 'International Tables Vol C Tables 4.2.6.8 and 6.1.1.4'

loop_
_geom_angle_atom_site_label_1
_geom_angle_atom_site_label_2
_geom_angle_atom_site_label_3
_geom_angle
_geom_angle_site_symmetry_1
_geom_angle_site_symmetry_3
N2 Co1 N2 95.5(3) 21_544 .
N2 Co1 N2 95.5(3) 21_544 32_454
N2 Co1 N2 95.5(3) . 32_454
N2 Co1 N1 83.4(3) 21_544 32_454
N2 Co1 N1 87.0(3) . 32_454
N2 Co1 N1 177.3(3) 32_454 32_454
N2 Co1 N1 87.0(3) 21_544 .
N2 Co1 N1 177.3(3) . .
N2 Co1 N1 83.4(3) 32_454 .
N1 Co1 N1 94.0(3) 32_454 .
N2 Co1 N1 177.3(3) 21_544 21_544
N2 Co1 N1 83.4(3) . 21_544
N2 Co1 N1 87.0(3) 32_454 21_544
N1 Co1 N1 94.0(3) 32_454 21_544
N1 Co1 N1 94.0(3) . 21_544
O3 Co3 N6 106.3(3) . 31_445
O3 Co3 N6 106.3(3) . 18_444
N6 Co3 N6 112.4(2) 31_445 18_444
O3 Co3 N6 106.3(3) . .
N6 Co3 N6 112.4(2) 31_445 .
N6 Co3 N6 112.4(2) 18_444 .
O2 Co2 N3 120.7(2) . .
O2 Co2 O1 79.5(4) . .
N3 Co2 O1 92.1(3) . .
O2 Co2 N5 122.3(2) . .
N3 Co2 N5 117.0(3) . .
O1 Co2 N5 96.9(3) . .
O2 Co2 N4 101.0(5) . .
N3 Co2 N4 92.5(3) . .
O1 Co2 N4 174.2(3) . .
N5 Co2 N4 77.9(4) . .
O4 Cl1 O4 109.471(1) 40_445 3
O4 Cl1 O4 109.471(4) 40_445 2
O4 Cl1 O4 109.471(4) 3 2
O4 Cl1 O4 109.471(8) 40_445 .
O4 Cl1 O4 109.471(2) 3 .
O4 Cl1 O4 109.471(2) 2 .
Co2 O1 Co2 95.5(5) 11_545 .
C12 N2 C10 105.4(8) . .
C12 N2 Co1 140.4(7) . .
C10 N2 Co1 113.8(6) . .
C10 C11 N3 107.9(8) . .
N1 C8 C6 116.7(8) . .
N1 C9 C10 115.6(9) 21_544 .
C2 C3 C4 121.6(10) . .
C17 N5 C15 106.2(9) . .
C17 N5 Co2 141.0(7) . .
C15 N5 Co2 112.6(7) . .
C12 N3 C11 105.4(8) . .
C12 N3 Co2 123.8(7) . .
C11 N3 Co2 128.5(7) . .
N2 C12 N3 110.0(8) . .
N2 C12 C13 126.4(9) . .
N3 C12 C13 123.1(8) . .
C14 N4 C1 119.2(11) . 32_454
C14 N4 Co2 111.8(8) . .
C1 N4 Co2 128.8(8) 32_454 .
C11 C10 N2 111.2(8) . .
C11 C10 C9 134.1(9) . .
N2 C10 C9 114.2(8) . .
C17 N6 C16 107.6(9) . .
C17 N6 Co3 129.9(8) . .
C16 N6 Co3 122.4(7) . .
C9 N1 C8 120.2(8) 32_454 .
C9 N1 Co1 112.9(6) 32_454 .
C8 N1 Co1 126.9(6) . .
C6 C5 C4 121.3(10) . .
N5 C17 N6 110.7(9) . .
N5 C17 C18 123.3(10) . .
N6 C17 C18 126.0(10) . .
C15 C16 N6 107.1(9) . .
C16 C15 N5 108.4(10) . .
C16 C15 C14 134.9(10) . .
N5 C15 C14 116.6(10) . .
C3 C2 C7 117.0(10) . .
C3 C2 C1 119.9(10) . .
C7 C2 C1 122.9(10) . .
C5 C6 C7 117.2(9) . .
C5 C6 C8 121.0(9) . .
C7 C6 C8 121.7(9) . .
C6 C7 C2 122.8(10) . .
C3 C4 C5 120.0(10) . .
N4 C14 C15 120.1(11) . .
Co2 O2 Co2 105.4(8) 11_545 .
C2 C1 N4 114.9(9) . 21_544

loop_
_geom_bond_atom_site_label_1
_geom_bond_atom_site_label_2
_geom_bond_distance
_geom_bond_site_symmetry_2
Co1 N2 1.950(8) 21_544
Co1 N2 1.950(8) .
Co1 N2 1.950(8) 32_454
Co1 N1 1.988(8) 32_454
Co1 N1 1.988(8) .
Co1 N1 1.988(8) 21_544
Co3 O3 1.98(2) .
Co3 N6 2.020(9) 31_445
Co3 N6 2.020(9) 18_444
Co3 N6 2.020(9) .
Co2 O2 1.931(10) .
Co2 N3 2.059(8) .
Co2 O1 2.075(8) .
Co2 N5 2.074(9) .
Co2 N4 2.181(10) .
Cl1 O4 1.27(2) 40_445
Cl1 O4 1.27(2) 3
Cl1 O4 1.27(2) 2
Cl1 O4 1.27(2) .
O1 Co2 2.075(8) 11_545
N2 C12 1.321(11) .
N2 C10 1.377(12) .
C11 C10 1.302(12) .
C11 N3 1.373(12) .
C8 N1 1.427(11) .
C8 C6 1.503(13) .
C9 N1 1.350(12) 21_544
C9 C10 1.473(13) .
C3 C2 1.403(14) .
C3 C4 1.353(15) .
N5 C17 1.309(13) .
N5 C15 1.378(12) .
N3 C12 1.391(12) .
C12 C13 1.477(13) .
N4 C14 1.255(15) .
N4 C1 1.487(14) 32_454
N6 C17 1.336(13) .
N6 C16 1.350(13) .
N1 C9 1.350(12) 32_454
C5 C6 1.391(13) .
C5 C4 1.339(14) .
C17 C18 1.473(14) .
C16 C15 1.343(15) .
C15 C14 1.424(16) .
C2 C7 1.352(14) .
C2 C1 1.485(15) .
C6 C7 1.385(14) .
O2 Co2 1.931(10) 11_545
C1 N4 1.487(14) 21_544

loop_
_platon_squeeze_void_nr
_platon_squeeze_void_average_x
_platon_squeeze_void_average_y
_platon_squeeze_void_average_z
_platon_squeeze_void_volume
_platon_squeeze_void_count_electrons
_platon_squeeze_void_content
1 0.000 0.000 0.000 366 72 ' '
2 0.406 -0.005 -0.003 16841 5384 ' '
3 0.500 0.000 0.500 366 72 ' '
4 0.500 0.500 0.000 366 72 ' '
5 1.000 0.500 0.500 366 72 ' '
